data_7031906
loop_
_publ_author_name
'Sasmal, Ashok'
'Garribba, Eugenio'
'G\'omez-Garc\'ia, Carlos J'
'Desplanches, C\'edric'
'Mitra, Samiran'

_publ_section_title
;
 Switching and redox isomerism in first-row transition metal complexes
 containing redox active Schiff base ligands.
;
_journal_issue 42
_journal_name_full 'Dalton transactions (Cambridge, England : 2003)'
_journal_page_first 15958
_journal_page_last 15967
_journal_paper_doi 10.1039/c4dt01699h
_journal_volume 43
_journal_year 2014
_chemical_formula_sum 'C40 H46 Cl2 Mn N2 O4'
_chemical_formula_weight 744.63
_space_group_crystal_system triclinic
_space_group_IT_number 2
_space_group_name_Hall '-P 1'
_space_group_name_H-M_alt 'P -1'
_symmetry_space_group_name_Hall '-P 1'
_symmetry_space_group_name_H-M 'P -1'
_atom_sites_solution_hydrogens geom
_audit_creation_method SHELXL-2014
_cell_angle_alpha 68.292(2)
_cell_angle_beta 80.533(2)
_cell_angle_gamma 81.195(2)
_cell_formula_units_Z 2
_cell_length_a 11.8538(5)
_cell_length_b 12.8470(6)
_cell_length_c 14.7605(7)
_cell_measurement_reflns_used 9886
_cell_measurement_temperature 293(2)
_cell_measurement_theta_max 27.24
_cell_measurement_theta_min 2.28
_cell_volume 2049.50(16)
_computing_cell_refinement 'Bruker SAINT'
_computing_data_collection 'Bruker APEX2'
_computing_data_reduction 'Bruker SAINT'
_computing_structure_refinement 'SHELXL-2014(Sheldrick, 2014)'
_computing_structure_solution 'SHELXS-2013(Sheldrick, 2013)'
_diffrn_ambient_temperature 293(2)
_diffrn_measured_fraction_theta_full 0.998
_diffrn_measured_fraction_theta_max 0.988
_diffrn_measurement_device_type 'Bruker APEX-II CCD'
_diffrn_measurement_method '\f and \w scans'
_diffrn_radiation_type MoK\a
_diffrn_radiation_wavelength 0.71073
_diffrn_reflns_av_R_equivalents 0.0319
_diffrn_reflns_av_unetI/netI 0.0372
_diffrn_reflns_Laue_measured_fraction_full 0.998
_diffrn_reflns_Laue_measured_fraction_max 0.988
_diffrn_reflns_limit_h_max 15
_diffrn_reflns_limit_h_min -15
_diffrn_reflns_limit_k_max 16
_diffrn_reflns_limit_k_min -16
_diffrn_reflns_limit_l_max 19
_diffrn_reflns_limit_l_min -19
_diffrn_reflns_number 31190
_diffrn_reflns_point_group_measured_fraction_full 0.998
_diffrn_reflns_point_group_measured_fraction_max 0.988
_diffrn_reflns_theta_full 25.242
_diffrn_reflns_theta_max 27.532
_diffrn_reflns_theta_min 1.715
_exptl_absorpt_coefficient_mu 0.491
_exptl_absorpt_correction_T_max 0.943
_exptl_absorpt_correction_T_min 0.924
_exptl_absorpt_correction_type multi-scan
_exptl_absorpt_process_details 'SADABS 2008/1 (Bruker AXS)'
_exptl_crystal_colour Brown
_exptl_crystal_density_diffrn 1.207
_exptl_crystal_description Block
_exptl_crystal_F_000 782.0
_exptl_crystal_size_max 0.16
_exptl_crystal_size_mid 0.14
_exptl_crystal_size_min 0.12
_platon_squeeze_details
;
;
_refine_diff_density_max 0.755
_refine_diff_density_min -0.540
_refine_diff_density_rms 0.061
_refine_ls_extinction_method none
_refine_ls_goodness_of_fit_ref 0.981
_refine_ls_hydrogen_treatment constr
_refine_ls_matrix_type full
_refine_ls_number_parameters 442
_refine_ls_number_reflns 9351
_refine_ls_number_restraints 0
_refine_ls_restrained_S_all 0.981
_refine_ls_R_factor_all 0.0707
_refine_ls_R_factor_gt 0.0529
_refine_ls_shift/su_max 0.028
_refine_ls_shift/su_mean 0.003
_refine_ls_structure_factor_coef Fsqd
_refine_ls_weighting_details 'w=1/[\s^2^(Fo^2^)+(0.0872P)^2^+1.5197P] where P=(Fo^2^+2Fc^2^)/3'
_refine_ls_weighting_scheme calc
_refine_ls_wR_factor_gt 0.1551
_refine_ls_wR_factor_ref 0.1647
_reflns_Friedel_coverage 0.000
_reflns_number_gt 6932
_reflns_number_total 9351
_reflns_threshold_expression 'I > 2\s(I)'
_cod_data_source_file c4dt01699h2.cif
_cod_data_source_block 1
_cod_depositor_comments
;
The following automatic conversions were performed:

'_exptl_absorpt_correction_type' value 'Multi-scan' changed to
'multi-scan' according to
/usr/data/users/saulius/crontab/automatic-downloads/rss-feeds/RSC/lib/dictionaries/cif_core.dic
dictionary named 'cif_core.dic' version 2.4.2 from 2011-04-26.

Automatic conversion script
Id: cif_fix_values 2281 2013-09-26 08:29:07Z andrius 

 Adding full bibliography for 7031906--7031910.cif.
;
_cod_database_code 7031906
_shelx_space_group_comment
;
The symmetry employed for this shelxl refinement is uniquely defined
by the following loop, which should always be used as a source of
symmetry information in preference to the above space-group names.
They are only intended as comments.
;
_shelxl_version_number 2014-3

loop_
_space_group_symop_operation_xyz
'x, y, z'
'-x, -y, -z'

loop_
_atom_site_label
_atom_site_type_symbol
_atom_site_fract_x
_atom_site_fract_y
_atom_site_fract_z
_atom_site_U_iso_or_equiv
_atom_site_adp_type
_atom_site_occupancy
_atom_site_site_symmetry_order
_atom_site_calc_flag
_atom_site_refinement_flags_posn
_atom_site_refinement_flags_adp
C25 C 0.9386(2) 0.4334(2) 0.2318(2) 0.0503(7) Uani 1 1 d . .
C26 C 0.6136(3) 0.1845(2) 0.3743(3) 0.0586(8) Uani 1 1 d . .
C27 C 0.8345(3) 1.1828(2) -0.0567(2) 0.0576(8) Uani 1 1 d . .
C28 C 0.6537(3) 0.8517(3) -0.0654(2) 0.0508(7) Uani 1 1 d . .
C29 C 0.9325(3) 0.5205(3) 0.1282(3) 0.0727(10) Uani 1 1 d . .
H29A H 0.8887 0.4948 0.0928 0.109 Uiso 1 1 calc R U
H29B H 0.8962 0.5911 0.1322 0.109 Uiso 1 1 calc R U
H29C H 1.0088 0.5303 0.0945 0.109 Uiso 1 1 calc R U
C30 C 1.0077(3) 0.4728(3) 0.2890(3) 0.0691(10) Uani 1 1 d . .
H30A H 0.9701 0.5417 0.2956 0.104 Uiso 1 1 calc R U
H30B H 1.0135 0.4163 0.3529 0.104 Uiso 1 1 calc R U
H30C H 1.0834 0.4852 0.2545 0.104 Uiso 1 1 calc R U
C31 C 1.0014(3) 0.3236(3) 0.2229(3) 0.0794(12) Uani 1 1 d . .
H31A H 0.9593 0.2969 0.1869 0.119 Uiso 1 1 calc R U
H31B H 1.0771 0.3369 0.1888 0.119 Uiso 1 1 calc R U
H31C H 1.0072 0.2680 0.2872 0.119 Uiso 1 1 calc R U
C32 C 0.6897(4) 0.0929(3) 0.4441(3) 0.0856(12) Uani 1 1 d . .
H32A H 0.6837 0.1062 0.5046 0.128 Uiso 1 1 calc R U
H32B H 0.6649 0.0206 0.4569 0.128 Uiso 1 1 calc R U
H32C H 0.7681 0.0946 0.4144 0.128 Uiso 1 1 calc R U
C33 C 0.6245(4) 0.1615(3) 0.2787(3) 0.0869(13) Uani 1 1 d . .
H33A H 0.7029 0.1647 0.2489 0.130 Uiso 1 1 calc R U
H33B H 0.6018 0.0881 0.2923 0.130 Uiso 1 1 calc R U
H33C H 0.5758 0.2173 0.2346 0.130 Uiso 1 1 calc R U
C35 C 0.5262(3) 0.8370(3) -0.0323(3) 0.0711(10) Uani 1 1 d . .
H35A H 0.5154 0.7951 0.0369 0.107 Uiso 1 1 calc R U
H35B H 0.4830 0.9096 -0.0459 0.107 Uiso 1 1 calc R U
H35C H 0.5000 0.7970 -0.0671 0.107 Uiso 1 1 calc R U
C36 C 0.7218(4) 0.7365(3) -0.0471(3) 0.0774(11) Uani 1 1 d . .
H36A H 0.7144 0.6937 0.0220 0.116 Uiso 1 1 calc R U
H36B H 0.6926 0.6973 -0.0810 0.116 Uiso 1 1 calc R U
H36C H 0.8014 0.7460 -0.0708 0.116 Uiso 1 1 calc R U
C37 C 0.6664(4) 0.9184(4) -0.1754(3) 0.0873(13) Uani 1 1 d . .
H37A H 0.6373 0.8786 -0.2090 0.131 Uiso 1 1 calc R U
H37B H 0.6237 0.9911 -0.1878 0.131 Uiso 1 1 calc R U
H37C H 0.7461 0.9274 -0.1987 0.131 Uiso 1 1 calc R U
C34 C 0.4888(4) 0.1791(3) 0.4208(4) 0.1010(18) Uani 1 1 d . .
H34A H 0.4811 0.1935 0.4810 0.151 Uiso 1 1 calc R U
H34B H 0.4403 0.2348 0.3764 0.151 Uiso 1 1 calc R U
H34C H 0.4663 0.1057 0.4341 0.151 Uiso 1 1 calc R U
C38 C 0.9362(6) 1.1698(5) -0.1228(7) 0.217(5) Uani 1 1 d . .
H38A H 0.9187 1.1334 -0.1643 0.325 Uiso 1 1 calc R U
H38B H 0.9603 1.2426 -0.1625 0.325 Uiso 1 1 calc R U
H38C H 0.9967 1.1250 -0.0852 0.325 Uiso 1 1 calc R U
C39 C 0.7487(7) 1.2631(5) -0.1196(6) 0.177(4) Uani 1 1 d . .
H39A H 0.7308 1.2319 -0.1649 0.265 Uiso 1 1 calc R U
H39B H 0.6799 1.2754 -0.0788 0.265 Uiso 1 1 calc R U
H39C H 0.7804 1.3334 -0.1555 0.265 Uiso 1 1 calc R U
C40 C 0.8552(11) 1.2375(6) 0.0082(5) 0.273(7) Uani 1 1 d . .
H40A H 0.7859 1.2444 0.0505 0.409 Uiso 1 1 calc R U
H40B H 0.9148 1.1934 0.0471 0.409 Uiso 1 1 calc R U
H40C H 0.8785 1.3111 -0.0301 0.409 Uiso 1 1 calc R U
Mn1 Mn 0.65707(3) 0.72141(3) 0.28812(3) 0.03702(13) Uani 1 1 d . .
Cl2 Cl 0.14062(6) 0.52261(7) 0.47345(7) 0.0663(2) Uani 1 1 d . .
Cl1 Cl 1.04828(7) 0.99172(7) 0.37355(7) 0.0654(2) Uani 1 1 d . .
N1 N 0.74678(17) 0.84545(16) 0.24466(15) 0.0359(4) Uani 1 1 d . .
N2 N 0.56653(17) 0.59624(16) 0.33690(15) 0.0337(4) Uani 1 1 d . .
O4 O 0.51458(16) 0.80473(14) 0.30388(15) 0.0479(5) Uani 1 1 d . .
O2 O 0.64907(16) 0.76724(15) 0.14980(14) 0.0435(4) Uani 1 1 d . .
O3 O 0.77563(14) 0.60852(14) 0.27585(14) 0.0410(4) Uani 1 1 d . .
O1 O 0.69210(16) 0.70685(15) 0.41416(14) 0.0450(4) Uani 1 1 d . .
C6 C 0.8905(2) 0.9207(2) 0.3052(2) 0.0422(6) Uani 1 1 d . .
H6 H 0.9153 0.9714 0.2438 0.051 Uiso 1 1 calc R U
C20 C 0.7416(2) 0.5087(2) 0.29819(18) 0.0358(5) Uani 1 1 d . .
C8 C 0.6947(2) 0.8608(2) 0.09676(19) 0.0379(5) Uani 1 1 d . .
C17 C 0.2544(2) 0.6041(2) 0.4246(2) 0.0427(6) Uani 1 1 d . .
C11 C 0.7882(2) 1.0691(2) -0.0004(2) 0.0457(6) Uani 1 1 d . .
C18 C 0.3626(2) 0.5541(2) 0.40789(19) 0.0391(5) Uani 1 1 d . .
H18 H 0.3764 0.4765 0.4244 0.047 Uiso 1 1 calc R U
C24 C 0.5827(2) 0.3894(2) 0.3653(2) 0.0435(6) Uani 1 1 d . .
H24 H 0.5070 0.3800 0.3934 0.052 Uiso 1 1 calc R U
C2 C 0.7688(2) 0.7734(2) 0.4091(2) 0.0398(6) Uani 1 1 d . .
C14 C 0.4291(2) 0.7416(2) 0.34347(19) 0.0395(5) Uani 1 1 d . .
C1 C 0.8034(2) 0.8524(2) 0.31646(19) 0.0373(5) Uani 1 1 d . .
C5 C 0.9377(2) 0.9104(2) 0.3869(2) 0.0461(6) Uani 1 1 d . .
C21 C 0.8161(2) 0.4176(2) 0.2825(2) 0.0400(6) Uani 1 1 d . .
C15 C 0.3178(2) 0.7880(2) 0.3627(2) 0.0497(7) Uani 1 1 d . .
H15 H 0.3025 0.8652 0.3483 0.060 Uiso 1 1 calc R U
C12 C 0.7885(2) 1.0181(2) 0.0988(2) 0.0428(6) Uani 1 1 d . .
H12 H 0.8165 1.0536 0.1339 0.051 Uiso 1 1 calc R U
C9 C 0.6982(2) 0.9101(2) -0.0073(2) 0.0433(6) Uani 1 1 d . .
C7 C 0.7469(2) 0.9120(2) 0.14839(19) 0.0374(5) Uani 1 1 d . .
C13 C 0.4521(2) 0.6235(2) 0.36515(18) 0.0346(5) Uani 1 1 d . .
C22 C 0.7689(2) 0.3175(2) 0.3105(2) 0.0460(6) Uani 1 1 d . .
H22 H 0.8163 0.2564 0.3018 0.055 Uiso 1 1 calc R U
C23 C 0.6532(2) 0.3004(2) 0.3517(2) 0.0447(6) Uani 1 1 d . .
C3 C 0.8169(3) 0.7681(2) 0.4912(2) 0.0504(7) Uani 1 1 d . .
H3 H 0.7919 0.7191 0.5532 0.060 Uiso 1 1 calc R U
C4 C 0.9018(3) 0.8360(2) 0.4798(2) 0.0526(7) Uani 1 1 d . .
H4 H 0.9349 0.8319 0.5340 0.063 Uiso 1 1 calc R U
C16 C 0.2314(2) 0.7199(2) 0.4026(2) 0.0508(7) Uani 1 1 d . .
H16 H 0.1569 0.7508 0.4152 0.061 Uiso 1 1 calc R U
C19 C 0.6244(2) 0.4952(2) 0.33682(18) 0.0354(5) Uani 1 1 d . .
C10 C 0.7444(2) 1.0118(2) -0.0508(2) 0.0475(6) Uani 1 1 d . .
H10 H 0.7470 1.0455 -0.1187 0.057 Uiso 1 1 calc R U

loop_
_atom_site_aniso_label
_atom_site_aniso_U_11
_atom_site_aniso_U_22
_atom_site_aniso_U_33
_atom_site_aniso_U_23
_atom_site_aniso_U_13
_atom_site_aniso_U_12
C25 0.0395(14) 0.0458(15) 0.0645(19) -0.0240(14) 0.0106(13) -0.0071(12)
C26 0.0589(18) 0.0326(14) 0.083(2) -0.0272(15) 0.0208(16) -0.0154(12)
C27 0.0638(19) 0.0381(15) 0.0594(19) -0.0054(14) 0.0096(15) -0.0197(14)
C28 0.0564(17) 0.0508(16) 0.0470(16) -0.0177(13) -0.0051(13) -0.0109(13)
C29 0.066(2) 0.077(2) 0.067(2) -0.024(2) 0.0229(18) -0.0204(18)
C30 0.0396(16) 0.078(2) 0.097(3) -0.042(2) -0.0045(16) -0.0053(15)
C31 0.0525(19) 0.062(2) 0.119(3) -0.044(2) 0.027(2) -0.0031(16)
C32 0.107(3) 0.0353(17) 0.101(3) -0.0166(19) 0.008(2) -0.0071(18)
C33 0.110(3) 0.063(2) 0.105(3) -0.047(2) 0.001(3) -0.030(2)
C35 0.059(2) 0.081(2) 0.081(3) -0.030(2) -0.0136(18) -0.0169(18)
C36 0.090(3) 0.073(2) 0.087(3) -0.054(2) -0.015(2) 0.006(2)
C37 0.116(3) 0.096(3) 0.058(2) -0.023(2) -0.010(2) -0.045(3)
C34 0.075(3) 0.0478(19) 0.175(5) -0.048(3) 0.048(3) -0.0344(18)
C38 0.137(5) 0.064(3) 0.357(12) -0.032(5) 0.155(7) -0.041(3)
C39 0.182(7) 0.063(3) 0.239(9) 0.040(4) -0.081(6) -0.052(4)
C40 0.60(2) 0.157(6) 0.092(4) -0.031(4) 0.056(8) -0.279(11)
Mn1 0.0367(2) 0.02662(19) 0.0458(2) -0.01179(16) 0.00276(16) -0.00832(14)
Cl2 0.0364(3) 0.0567(5) 0.0987(7) -0.0238(4) 0.0109(4) -0.0134(3)
Cl1 0.0586(5) 0.0596(5) 0.0902(6) -0.0339(5) -0.0138(4) -0.0178(4)
N1 0.0371(10) 0.0290(10) 0.0409(12) -0.0128(9) 0.0033(9) -0.0079(8)
N2 0.0326(10) 0.0284(9) 0.0392(11) -0.0124(9) 0.0022(8) -0.0067(8)
O4 0.0440(10) 0.0281(9) 0.0651(13) -0.0132(9) 0.0051(9) -0.0054(7)
O2 0.0488(10) 0.0354(9) 0.0466(11) -0.0121(8) -0.0026(8) -0.0144(8)
O3 0.0350(9) 0.0315(9) 0.0554(11) -0.0156(8) 0.0041(8) -0.0092(7)
O1 0.0506(11) 0.0349(9) 0.0469(11) -0.0117(8) 0.0017(8) -0.0118(8)
C6 0.0426(13) 0.0320(12) 0.0524(16) -0.0176(12) 0.0025(12) -0.0064(10)
C20 0.0380(12) 0.0303(11) 0.0383(13) -0.0111(10) -0.0010(10) -0.0077(9)
C8 0.0351(12) 0.0294(11) 0.0466(15) -0.0118(11) 0.0016(10) -0.0065(9)
C17 0.0344(12) 0.0438(14) 0.0479(15) -0.0149(12) 0.0013(11) -0.0083(11)
C11 0.0452(14) 0.0347(13) 0.0517(17) -0.0108(12) 0.0049(12) -0.0105(11)
C18 0.0357(12) 0.0330(12) 0.0462(15) -0.0140(11) 0.0018(11) -0.0041(10)
C24 0.0388(13) 0.0337(12) 0.0573(17) -0.0189(12) 0.0088(12) -0.0100(10)
C2 0.0407(13) 0.0294(12) 0.0495(15) -0.0162(11) 0.0008(11) -0.0050(10)
C14 0.0409(13) 0.0315(12) 0.0432(14) -0.0116(11) 0.0018(11) -0.0060(10)
C1 0.0379(12) 0.0291(11) 0.0454(14) -0.0166(11) 0.0030(11) -0.0048(9)
C5 0.0431(14) 0.0362(13) 0.0654(19) -0.0251(13) -0.0056(13) -0.0051(11)
C21 0.0376(13) 0.0356(13) 0.0442(14) -0.0147(11) 0.0036(11) -0.0032(10)
C15 0.0461(15) 0.0326(13) 0.0621(18) -0.0131(13) 0.0016(13) 0.0028(11)
C12 0.0435(14) 0.0330(12) 0.0513(16) -0.0147(12) 0.0017(12) -0.0102(10)
C9 0.0415(13) 0.0390(13) 0.0476(15) -0.0144(12) 0.0011(11) -0.0082(11)
C7 0.0349(12) 0.0310(11) 0.0428(14) -0.0122(11) 0.0053(10) -0.0059(9)
C13 0.0354(12) 0.0306(11) 0.0359(13) -0.0118(10) 0.0015(10) -0.0040(9)
C22 0.0436(14) 0.0341(13) 0.0585(17) -0.0202(13) 0.0073(12) -0.0023(11)
C23 0.0466(14) 0.0304(12) 0.0552(16) -0.0171(12) 0.0092(12) -0.0094(11)
C3 0.0617(18) 0.0408(14) 0.0485(16) -0.0155(13) -0.0043(14) -0.0078(13)
C4 0.0652(18) 0.0427(15) 0.0563(18) -0.0216(14) -0.0168(15) -0.0036(13)
C16 0.0365(13) 0.0451(15) 0.0621(18) -0.0166(14) 0.0039(12) 0.0049(11)
C19 0.0359(12) 0.0300(11) 0.0392(13) -0.0132(10) 0.0013(10) -0.0035(9)
C10 0.0518(15) 0.0427(14) 0.0406(15) -0.0078(12) 0.0020(12) -0.0088(12)

loop_
_atom_type_symbol
_atom_type_description
_atom_type_scat_dispersion_real
_atom_type_scat_dispersion_imag
_atom_type_scat_source
Mn Mn 0.3368 0.7283 'International Tables Vol C Tables 4.2.6.8 and 6.1.1.4'
Cl Cl 0.1484 0.1585 'International Tables Vol C Tables 4.2.6.8 and 6.1.1.4'
O O 0.0106 0.0060 'International Tables Vol C Tables 4.2.6.8 and 6.1.1.4'
N N 0.0061 0.0033 'International Tables Vol C Tables 4.2.6.8 and 6.1.1.4'
C C 0.0033 0.0016 'International Tables Vol C Tables 4.2.6.8 and 6.1.1.4'
H H 0.0000 0.0000 'International Tables Vol C Tables 4.2.6.8 and 6.1.1.4'

loop_
_geom_angle_atom_site_label_1
_geom_angle_atom_site_label_2
_geom_angle_atom_site_label_3
_geom_angle
C30 C25 C31 107.9(3)
C30 C25 C29 110.2(3)
C31 C25 C29 108.1(3)
C30 C25 C21 110.8(2)
C31 C25 C21 111.5(2)
C29 C25 C21 108.3(2)
C33 C26 C34 108.9(3)
C33 C26 C23 108.8(3)
C34 C26 C23 111.3(2)
C33 C26 C32 108.4(3)
C34 C26 C32 109.1(3)
C23 C26 C32 110.2(3)
C40 C27 C38 112.2(6)
C40 C27 C39 104.9(6)
C38 C27 C39 106.3(6)
C40 C27 C11 112.2(3)
C38 C27 C11 110.0(3)
C39 C27 C11 110.9(3)
C37 C28 C9 112.3(3)
C37 C28 C36 108.8(3)
C9 C28 C36 108.5(3)
C37 C28 C35 107.5(3)
C9 C28 C35 110.2(3)
C36 C28 C35 109.6(3)
O4 Mn1 O3 165.08(8)
O4 Mn1 N1 96.01(8)
O3 Mn1 N1 98.55(8)
O4 Mn1 O1 92.12(9)
O3 Mn1 O1 92.89(8)
N1 Mn1 O1 82.99(8)
O4 Mn1 N2 83.57(8)
O3 Mn1 N2 82.01(8)
N1 Mn1 N2 177.83(9)
O1 Mn1 N2 94.90(8)
O4 Mn1 O2 90.73(9)
O3 Mn1 O2 88.16(8)
N1 Mn1 O2 81.66(8)
O1 Mn1 O2 164.59(8)
N2 Mn1 O2 100.47(8)
C7 N1 C1 130.1(2)
C7 N1 Mn1 115.79(16)
C1 N1 Mn1 114.11(16)
C19 N2 C13 130.5(2)
C19 N2 Mn1 115.46(16)
C13 N2 Mn1 114.07(15)
C14 O4 Mn1 113.32(15)
C8 O2 Mn1 114.43(16)
C20 O3 Mn1 114.83(15)
C2 O1 Mn1 112.83(17)
C5 C6 C1 118.1(3)
O3 C20 C21 122.4(2)
O3 C20 C19 117.1(2)
C21 C20 C19 120.5(2)
O2 C8 C9 123.9(2)
O2 C8 C7 116.4(2)
C9 C8 C7 119.7(2)
C18 C17 C16 122.4(2)
C18 C17 Cl2 119.8(2)
C16 C17 Cl2 117.8(2)
C12 C11 C10 117.7(2)
C12 C11 C27 122.0(3)
C10 C11 C27 120.4(3)
C17 C18 C13 118.2(2)
C23 C24 C19 120.1(2)
O1 C2 C3 122.8(3)
O1 C2 C1 117.9(2)
C3 C2 C1 119.4(2)
O4 C14 C15 121.6(2)
O4 C14 C13 118.5(2)
C15 C14 C13 119.9(2)
N1 C1 C6 128.2(2)
N1 C1 C2 111.1(2)
C6 C1 C2 120.6(2)
C6 C5 C4 122.3(3)
C6 C5 Cl1 118.6(2)
C4 C5 Cl1 119.1(2)
C22 C21 C20 115.9(2)
C22 C21 C25 122.7(2)
C20 C21 C25 121.3(2)
C16 C15 C14 119.8(2)
C11 C12 C7 120.6(2)
C10 C9 C8 116.1(2)
C10 C9 C28 123.0(3)
C8 C9 C28 120.9(2)
N1 C7 C12 129.1(2)
N1 C7 C8 110.7(2)
C12 C7 C8 120.3(2)
N2 C13 C18 130.1(2)
N2 C13 C14 110.3(2)
C18 C13 C14 119.6(2)
C21 C22 C23 125.0(2)
C24 C23 C22 118.2(2)
C24 C23 C26 123.8(2)
C22 C23 C26 117.9(2)
C4 C3 C2 119.7(3)
C3 C4 C5 119.9(3)
C15 C16 C17 120.1(2)
N2 C19 C24 129.4(2)
N2 C19 C20 110.4(2)
C24 C19 C20 120.2(2)
C9 C10 C11 125.2(3)

loop_
_geom_bond_atom_site_label_1
_geom_bond_atom_site_label_2
_geom_bond_distance
C25 C30 1.520(5)
C25 C31 1.532(4)
C25 C29 1.531(5)
C25 C21 1.527(4)
C26 C33 1.528(5)
C26 C34 1.525(5)
C26 C23 1.531(4)
C26 C32 1.530(5)
C27 C40 1.449(7)
C27 C38 1.450(6)
C27 C39 1.497(7)
C27 C11 1.524(4)
C28 C37 1.524(5)
C28 C9 1.525(4)
C28 C36 1.525(5)
C28 C35 1.528(5)
Mn1 O4 1.8853(18)
Mn1 O3 1.8968(17)
Mn1 N1 1.903(2)
Mn1 O1 1.9082(19)
Mn1 N2 1.9166(19)
Mn1 O2 1.9187(19)
Cl2 C17 1.729(3)
Cl1 C5 1.741(3)
N1 C7 1.361(3)
N1 C1 1.380(3)
N2 C19 1.372(3)
N2 C13 1.383(3)
O4 C14 1.316(3)
O2 C8 1.309(3)
O3 C20 1.311(3)
O1 C2 1.316(3)
C6 C5 1.366(4)
C6 C1 1.406(4)
C20 C21 1.421(3)
C20 C19 1.423(3)
C8 C9 1.424(4)
C8 C7 1.431(4)
C17 C18 1.371(3)
C17 C16 1.393(4)
C11 C12 1.366(4)
C11 C10 1.420(4)
C18 C13 1.404(3)
C24 C23 1.367(3)
C24 C19 1.409(3)
C2 C3 1.397(4)
C2 C1 1.409(4)
C14 C15 1.392(4)
C14 C13 1.422(3)
C5 C4 1.392(4)
C21 C22 1.373(4)
C15 C16 1.363(4)
C12 C7 1.409(3)
C9 C10 1.379(4)
C22 C23 1.420(4)
C3 C4 1.380(4)

loop_
_platon_squeeze_void_nr
_platon_squeeze_void_average_x
_platon_squeeze_void_average_y
_platon_squeeze_void_average_z
_platon_squeeze_void_volume
_platon_squeeze_void_count_electrons
_platon_squeeze_void_content
1 0.054 0.111 0.140 16 0 ' '
2 0.500 0.500 0.000 316 48 ' '
3 0.435 -0.001 0.361 7 0 ' '
4 0.565 0.001 0.639 7 0 ' '
5 0.945 0.888 0.860 16 0 ' '
